data_8000246
loop_
_publ_author_name
'Ji, Chengmin'
'Sun, Zhihua'
'Zeb, Aurang'
'Liu, Sijie'
'Zhang, Jing'
'Hong, Maochun'
'Luo, Junhua'

_publ_section_title
;
 Bandgap Narrowing of Lead-Free Perovskite-Type Hybrids for
 Visible-Light-Absorbing Ferroelectric Semiconductors.
;
_journal_issue 9
_journal_name_full 'The journal of physical chemistry letters'
_journal_page_first 2012
_journal_page_last 2018
_journal_paper_doi 10.1021/acs.jpclett.7b00673
_journal_volume 8
_journal_year 2017
_chemical_formula_sum 'C15 H36 Br3 Cl6 N3 Sb2'
_chemical_formula_weight 954.40
_space_group_crystal_system trigonal
_space_group_IT_number 161
_space_group_name_Hall 'R 3 -2"c'
_space_group_name_H-M_alt 'R 3 c :H'
_symmetry_space_group_name_Hall 'R 3 -2"c'
_symmetry_space_group_name_H-M 'R 3 c :H'
_atom_sites_solution_hydrogens mixed
_audit_creation_method SHELXL-2013
_cell_angle_alpha 90
_cell_angle_beta 90
_cell_angle_gamma 120
_cell_formula_units_Z 6
_cell_length_a 15.2807(7)
_cell_length_b 15.2807(7)
_cell_length_c 23.3345(11)
_cell_measurement_reflns_used 3921
_cell_measurement_temperature 100(2)
_cell_measurement_theta_max 29.0060
_cell_measurement_theta_min 3.7190
_cell_volume 4718.6(4)
_computing_structure_refinement 'SHELXL-2013 (Sheldrick, 2013)'
_diffrn_ambient_temperature 100(2)
_diffrn_measured_fraction_theta_full 0.963
_diffrn_measured_fraction_theta_max 0.998
_diffrn_measurement_device_type 'SuperNova, Dual, Cu at zero, Atlas '
_diffrn_measurement_method '\w scans'
_diffrn_radiation_monochromator graphite
_diffrn_radiation_source 'fine-focus sealed tube'
_diffrn_radiation_type MoK\a
_diffrn_radiation_wavelength 0.71073
_diffrn_reflns_av_R_equivalents 0.0690
_diffrn_reflns_av_unetI/netI 0.0536
_diffrn_reflns_Laue_measured_fraction_full 0.963
_diffrn_reflns_Laue_measured_fraction_max 0.998
_diffrn_reflns_limit_h_max 15
_diffrn_reflns_limit_h_min -16
_diffrn_reflns_limit_k_max 18
_diffrn_reflns_limit_k_min -15
_diffrn_reflns_limit_l_max 23
_diffrn_reflns_limit_l_min -27
_diffrn_reflns_number 5238
_diffrn_reflns_point_group_measured_fraction_full 0.964
_diffrn_reflns_point_group_measured_fraction_max 0.998
_diffrn_reflns_theta_full 25.242
_diffrn_reflns_theta_max 24.982
_diffrn_reflns_theta_min 3.540
_exptl_absorpt_coefficient_mu 6.048
_exptl_absorpt_correction_T_max 1.00000
_exptl_absorpt_correction_T_min 0.12741
_exptl_absorpt_correction_type multi-scan
_exptl_crystal_colour yellow
_exptl_crystal_density_diffrn 2.015
_exptl_crystal_description Block
_exptl_crystal_F_000 2736
_exptl_crystal_size_max 0.46
_exptl_crystal_size_mid 0.37
_exptl_crystal_size_min 0.25
_refine_diff_density_max 2.413
_refine_diff_density_min -1.556
_refine_diff_density_rms 0.321
_refine_ls_abs_structure_details
;
 Refined as a perfect inversion twin.
;
_refine_ls_extinction_method none
_refine_ls_goodness_of_fit_ref 1.251
_refine_ls_hydrogen_treatment constr
_refine_ls_matrix_type full
_refine_ls_number_parameters 89
_refine_ls_number_reflns 1539
_refine_ls_number_restraints 1
_refine_ls_restrained_S_all 1.250
_refine_ls_R_factor_all 0.0714
_refine_ls_R_factor_gt 0.0693
_refine_ls_shift/su_max 0.000
_refine_ls_shift/su_mean 0.000
_refine_ls_structure_factor_coef Fsqd
_refine_ls_weighting_details
;
 w=1/[\s^2^(Fo^2^)+(0.1025P)^2^+192.8292P]
 where P=(Fo^2^+2Fc^2^)/3
;
_refine_ls_weighting_scheme calc
_refine_ls_wR_factor_gt 0.1943
_refine_ls_wR_factor_ref 0.1976
_reflns_Friedel_coverage 0.991
_reflns_Friedel_fraction_full 0.965
_reflns_Friedel_fraction_max 0.999
_reflns_number_gt 1492
_reflns_number_total 1539
_reflns_threshold_expression 'I > 2\s(I)'
_cod_data_source_file jz7b00673_si_004.cif
_cod_data_source_block NMPCB:100k
_cod_original_cell_volume 4718.6(5)
_cod_database_code 8000246
_shelx_space_group_comment
;
The symmetry employed for this shelxl refinement is uniquely defined
by the following loop, which should always be used as a source of
symmetry information in preference to the above space-group names.
They are only intended as comments.
;
_shelxl_version_number 2013-2

loop_
_space_group_symop_operation_xyz
'x, y, z'
'-y, x-y, z'
'-x+y, -x, z'
'-x+y, y, z+1/2'
'x, x-y, z+1/2'
'-y, -x, z+1/2'
'x+2/3, y+1/3, z+1/3'
'-y+2/3, x-y+1/3, z+1/3'
'-x+y+2/3, -x+1/3, z+1/3'
'-x+y+2/3, y+1/3, z+5/6'
'x+2/3, x-y+1/3, z+5/6'
'-y+2/3, -x+1/3, z+5/6'
'x+1/3, y+2/3, z+2/3'
'-y+1/3, x-y+2/3, z+2/3'
'-x+y+1/3, -x+2/3, z+2/3'
'-x+y+1/3, y+2/3, z+7/6'
'x+1/3, x-y+2/3, z+7/6'
'-y+1/3, -x+2/3, z+7/6'

loop_
_atom_site_label
_atom_site_type_symbol
_atom_site_fract_x
_atom_site_fract_y
_atom_site_fract_z
_atom_site_U_iso_or_equiv
_atom_site_adp_type
_atom_site_occupancy
_atom_site_site_symmetry_order
_atom_site_calc_flag
_atom_site_refinement_flags_posn
_atom_site_refinement_flags_adp
_atom_site_refinement_flags_occupancy
Sb1 Sb 0.3333 0.6667 0.84633(11) 0.0244(8) Uani 1 3 d S T P
Sb2 Sb 0.3333 0.6667 0.67751(11) 0.0222(8) Uani 1 3 d S T P
Br1 Br 0.30573(19) 0.49569(19) 0.76209(15) 0.0325(7) Uani 1 1 d . . .
Cl2 Cl 0.1802(3) 0.5514(4) 0.6181(2) 0.0103(10) Uani 1 1 d . . .
Cl1 Cl 0.4763(4) 0.6755(4) 0.9063(2) 0.0124(10) Uani 1 1 d . . .
C3 C 0.037(3) 0.660(3) 0.5318(14) 0.064(11) Uani 1 1 d . . .
H3A H 0.0421 0.6643 0.4895 0.076 Uiso 1 1 calc R U .
H3B H 0.0411 0.6011 0.5451 0.076 Uiso 1 1 calc R U .
N1 N -0.0332(17) 0.6907(17) 0.6146(10) 0.032(5) Uani 1 1 d . . .
C2 C -0.054(2) 0.656(3) 0.5511(15) 0.052(9) Uani 1 1 d . . .
H2A H -0.1117 0.5862 0.5481 0.063 Uiso 1 1 calc R U .
H2B H -0.0686 0.7014 0.5281 0.063 Uiso 1 1 calc R U .
C5 C 0.079(2) 0.749(3) 0.6214(15) 0.056(9) Uani 1 1 d . . .
H5A H 0.1028 0.7127 0.6465 0.067 Uiso 1 1 calc R U .
H5B H 0.1020 0.8169 0.6374 0.067 Uiso 1 1 calc R U .
C1 C -0.086(3) 0.610(3) 0.6578(15) 0.056(9) Uani 1 1 d . . .
H1A H -0.0932 0.5469 0.6436 0.084 Uiso 1 1 calc R U .
H1B H -0.1536 0.6013 0.6649 0.084 Uiso 1 1 calc R U .
H1C H -0.0476 0.6295 0.6936 0.084 Uiso 1 1 calc R U .
C4 C 0.118(3) 0.756(3) 0.5589(14) 0.070(12) Uani 1 1 d . . .
H4A H 0.1241 0.8160 0.5391 0.083 Uiso 1 1 calc R U .
H4B H 0.1836 0.7584 0.5583 0.083 Uiso 1 1 calc R U .
H1 H -0.0530 0.7419 0.6074 0.083 Uiso 1 1 d R U .

loop_
_atom_site_aniso_label
_atom_site_aniso_U_11
_atom_site_aniso_U_22
_atom_site_aniso_U_33
_atom_site_aniso_U_23
_atom_site_aniso_U_13
_atom_site_aniso_U_12
Sb1 0.0239(10) 0.0239(10) 0.0253(18) 0.000 0.000 0.0119(5)
Sb2 0.0220(10) 0.0220(10) 0.0225(18) 0.000 0.000 0.0110(5)
Br1 0.0354(15) 0.0291(13) 0.0336(13) 0.0024(11) 0.0033(12) 0.0165(11)
Cl2 0.009(2) 0.015(2) 0.008(2) -0.0063(19) -0.0060(17) 0.0062(18)
Cl1 0.015(2) 0.015(2) 0.011(2) 0.001(2) -0.009(2) 0.0103(19)
C3 0.06(2) 0.11(3) 0.027(18) -0.02(2) -0.005(16) 0.05(2)
N1 0.034(12) 0.035(12) 0.034(12) 0.000(10) 0.004(10) 0.021(10)
C2 0.021(13) 0.06(2) 0.07(2) -0.038(19) -0.006(14) 0.017(14)
C5 0.032(16) 0.08(2) 0.06(2) -0.023(18) -0.021(16) 0.027(17)
C1 0.049(18) 0.06(2) 0.04(2) 0.010(17) 0.010(15) 0.020(17)
C4 0.05(2) 0.11(3) 0.05(2) 0.05(2) 0.028(17) 0.04(2)

loop_
_atom_type_symbol
_atom_type_description
_atom_type_scat_dispersion_real
_atom_type_scat_dispersion_imag
_atom_type_scat_source
C C 0.0033 0.0016 'International Tables Vol C Tables 4.2.6.8 and 6.1.1.4'
H H 0.0000 0.0000 'International Tables Vol C Tables 4.2.6.8 and 6.1.1.4'
N N 0.0061 0.0033 'International Tables Vol C Tables 4.2.6.8 and 6.1.1.4'
Cl Cl 0.1484 0.1585 'International Tables Vol C Tables 4.2.6.8 and 6.1.1.4'
Br Br -0.2901 2.4595 'International Tables Vol C Tables 4.2.6.8 and 6.1.1.4'
Sb Sb -0.5866 1.5461 'International Tables Vol C Tables 4.2.6.8 and 6.1.1.4'

loop_
_geom_angle_atom_site_label_1
_geom_angle_atom_site_label_2
_geom_angle_atom_site_label_3
_geom_angle
_geom_angle_site_symmetry_1
_geom_angle_site_symmetry_3
Cl1 Sb1 Cl1 92.57(19) 2_665 3_565
Cl1 Sb1 Cl1 92.57(19) 2_665 .
Cl1 Sb1 Cl1 92.57(19) 3_565 .
Cl2 Sb2 Cl2 92.76(18) 3_565 .
Cl2 Sb2 Cl2 92.76(18) 3_565 2_665
Cl2 Sb2 Cl2 92.76(18) . 2_665
C2 C3 C4 103(3) . .
C1 N1 C5 114(3) . .
C1 N1 C2 116(3) . .
C5 N1 C2 106(2) . .
C3 C2 N1 105(2) . .
N1 C5 C4 103(2) . .
C3 C4 C5 103(3) . .

loop_
_geom_bond_atom_site_label_1
_geom_bond_atom_site_label_2
_geom_bond_distance
_geom_bond_site_symmetry_2
Sb1 Cl1 2.540(5) 2_665
Sb1 Cl1 2.540(5) 3_565
Sb1 Cl1 2.540(5) .
Sb2 Cl2 2.526(5) 3_565
Sb2 Cl2 2.526(5) .
Sb2 Cl2 2.526(5) 2_665
C3 C2 1.43(4) .
C3 C4 1.50(6) .
N1 C1 1.48(4) .
N1 C5 1.50(4) .
N1 C2 1.55(4) .
C5 C4 1.56(4) .

loop_
_geom_torsion_atom_site_label_1
_geom_torsion_atom_site_label_2
_geom_torsion_atom_site_label_3
_geom_torsion_atom_site_label_4
_geom_torsion
C4 C3 C2 N1 -40(4)
C1 N1 C2 C3 -107(3)
C5 N1 C2 C3 21(4)
C1 N1 C5 C4 136(3)
C2 N1 C5 C4 7(4)
C2 C3 C4 C5 45(4)
N1 C5 C4 C3 -31(4)
